data_4343167
loop_
_publ_author_name
'Wen, Yuehong'
'Sheng, Tianlu'
'Xue, Zhenzhen'
'Wang, Yong'
'Zhuo, Chao'
'Zhu, Xiaoquan'
'Hu, Shengmin'
'Wu, Xintao'

_publ_section_title
;
 From Pair Quadruple- to Single-Stranded Helices to Lines in a Mixed
 Ligand System via Adjusting the N-Substituent of l-Glu.
;
_journal_issue 8
_journal_name_full 'Inorganic chemistry'
_journal_page_first 3951
_journal_page_last 3957
_journal_paper_doi 10.1021/acs.inorgchem.5b00130
_journal_volume 54
_journal_year 2015
_chemical_absolute_configuration unk
_chemical_formula_sum 'C24 H27 N3 O8 S Zn'
_chemical_formula_weight 582.92
_chemical_name_systematic
; 
 ? 
;
_space_group_IT_number 1
_symmetry_cell_setting triclinic
_symmetry_space_group_name_Hall 'P 1'
_symmetry_space_group_name_H-M 'P 1'
_atom_sites_solution_hydrogens geom
_atom_sites_solution_primary direct
_atom_sites_solution_secondary difmap
_audit_creation_method SHELXL-97
_cell_angle_alpha 79.343(16)
_cell_angle_beta 85.956(13)
_cell_angle_gamma 88.690(19)
_cell_formula_units_Z 1
_cell_length_a 5.737(4)
_cell_length_b 9.220(6)
_cell_length_c 11.957(8)
_cell_measurement_reflns_used 1900
_cell_measurement_temperature 293(2)
_cell_measurement_theta_max 27.5205
_cell_measurement_theta_min 2.2479
_cell_volume 620.0(7)
_computing_cell_refinement 'CrystalClear (Rigaku Inc., 2008)'
_computing_data_collection 'CrystalClear (Rigaku Inc., 2008)'
_computing_data_reduction 'CrystalClear (Rigaku Inc., 2008)'
_computing_structure_refinement 'SHELXL-97 (Sheldrick, 1997)'
_computing_structure_solution 'SHELXS-97 (Sheldrick, 1990)'
_diffrn_ambient_temperature 293(2)
_diffrn_detector_area_resol_mean 14.6306
_diffrn_measured_fraction_theta_full 0.995
_diffrn_measured_fraction_theta_max 0.995
_diffrn_measurement_device_type 'Mercury70 (2x2 bin mode)'
_diffrn_measurement_method CCD_Profile_fitting
_diffrn_radiation_monochromator graphite
_diffrn_radiation_source 'fine-focus sealed tube'
_diffrn_radiation_type MoK\a
_diffrn_radiation_wavelength 0.71073
_diffrn_reflns_av_R_equivalents 0.0243
_diffrn_reflns_av_sigmaI/netI 0.0714
_diffrn_reflns_limit_h_max 7
_diffrn_reflns_limit_h_min -7
_diffrn_reflns_limit_k_max 11
_diffrn_reflns_limit_k_min -11
_diffrn_reflns_limit_l_max 15
_diffrn_reflns_limit_l_min -15
_diffrn_reflns_number 7826
_diffrn_reflns_theta_full 27.50
_diffrn_reflns_theta_max 27.50
_diffrn_reflns_theta_min 2.25
_exptl_absorpt_coefficient_mu 1.130
_exptl_absorpt_correction_T_max 1.0000
_exptl_absorpt_correction_T_min 0.8697
_exptl_absorpt_correction_type multi-scan
_exptl_crystal_colour White
_exptl_crystal_density_diffrn 1.561
_exptl_crystal_density_method 'not measured'
_exptl_crystal_description Prism
_exptl_crystal_F_000 302
_exptl_crystal_size_max 0.3000
_exptl_crystal_size_mid 0.2000
_exptl_crystal_size_min 0.1000
_refine_diff_density_max 0.246
_refine_diff_density_min -0.302
_refine_diff_density_rms 0.051
_refine_ls_abs_structure_details 'Flack H D (1983), Acta Cryst. A39, 876-881'
_refine_ls_abs_structure_Flack 0.024(7)
_refine_ls_extinction_method none
_refine_ls_goodness_of_fit_ref 0.896
_refine_ls_hydrogen_treatment constr
_refine_ls_matrix_type full
_refine_ls_number_parameters 334
_refine_ls_number_reflns 5354
_refine_ls_number_restraints 3
_refine_ls_restrained_S_all 0.895
_refine_ls_R_factor_all 0.0385
_refine_ls_R_factor_gt 0.0323
_refine_ls_shift/su_max 0.001
_refine_ls_shift/su_mean 0.000
_refine_ls_structure_factor_coef Fsqd
_refine_ls_weighting_details 'calc w=1/[\s^2^(Fo^2^)+(0.0050P)^2^+0.0000P] where P=(Fo^2^+2Fc^2^)/3'
_refine_ls_weighting_scheme calc
_refine_ls_wR_factor_gt 0.0503
_refine_ls_wR_factor_ref 0.0524
_reflns_number_gt 4700
_reflns_number_total 5354
_reflns_threshold_expression >2sigma(I)
_cod_data_source_file ic5b00130_si_002.cif
_cod_data_source_block 3
_cod_depositor_comments
;
The following automatic conversions were performed:

'_exptl_absorpt_correction_type' value 'Multi-scan' changed to
'multi-scan' according to
/usr/data/users/saulius/crontab/automatic-downloads/current/ACS/lib/dictionaries/cif_core.dic
dictionary named 'cif_core.dic' version 2.4.2 from 2011-04-26.

Automatic conversion script
Id: cif_fix_values 3271 2015-04-21 07:52:19Z andrius 
;
_cod_original_cell_volume 619.9(7)
_cod_original_sg_symbol_H-M P1
_cod_database_code 4343167

loop_
_symmetry_equiv_pos_as_xyz
'x, y, z'

loop_
_atom_site_label
_atom_site_type_symbol
_atom_site_fract_x
_atom_site_fract_y
_atom_site_fract_z
_atom_site_U_iso_or_equiv
_atom_site_adp_type
_atom_site_occupancy
_atom_site_symmetry_multiplicity
_atom_site_calc_flag
_atom_site_refinement_flags
Zn1 Zn -0.02081(4) -1.50192(3) 0.12129(3) 0.02425(8) Uani 1 1 d .
S1 S 0.63446(12) -1.75474(8) -0.23372(7) 0.03034(19) Uani 1 1 d .
C1 C 0.1139(6) -1.2548(4) -0.0823(3) 0.0328(8) Uani 1 1 d .
H1A H 0.2395 -1.2503 -0.0380 0.039 Uiso 1 1 calc R
C2 C 0.1084(6) -1.1586(4) -0.1852(3) 0.0358(8) Uani 1 1 d .
H2A H 0.2267 -1.0900 -0.2081 0.043 Uiso 1 1 calc R
C3 C -0.0723(6) -1.1644(4) -0.2540(3) 0.0260(8) Uani 1 1 d .
C4 C -0.2414(6) -1.2685(4) -0.2136(3) 0.0345(8) Uani 1 1 d .
H4A H -0.3663 -1.2773 -0.2573 0.041 Uiso 1 1 calc R
C5 C -0.2271(6) -1.3593(4) -0.1094(3) 0.0319(8) Uani 1 1 d .
H5A H -0.3450 -1.4275 -0.0842 0.038 Uiso 1 1 calc R
C6 C -0.0850(6) -1.0691(4) -0.3658(3) 0.0326(8) Uani 1 1 d .
H6A H -0.2105 -1.0823 -0.4080 0.039 Uiso 1 1 calc R
C7 C 0.0670(6) -0.9660(4) -0.4118(3) 0.0339(8) Uani 1 1 d .
H7A H 0.1948 -0.9553 -0.3704 0.041 Uiso 1 1 calc R
C8 C 0.0528(6) -0.8665(4) -0.5222(3) 0.0298(8) Uani 1 1 d .
C9 C 0.2010(6) -0.7476(4) -0.5500(3) 0.0360(8) Uani 1 1 d .
H9A H 0.3147 -0.7349 -0.5010 0.043 Uiso 1 1 calc R
C10 C 0.1813(6) -0.6474(4) -0.6503(3) 0.0345(9) Uani 1 1 d .
H10A H 0.2799 -0.5665 -0.6656 0.041 Uiso 1 1 calc R
C11 C -0.1045(7) -0.7789(4) -0.7008(3) 0.0532(12) Uani 1 1 d .
H11A H -0.2091 -0.7927 -0.7538 0.064 Uiso 1 1 calc R
C12 C -0.0991(8) -0.8818(4) -0.6026(3) 0.0563(13) Uani 1 1 d .
H12A H -0.1988 -0.9621 -0.5903 0.068 Uiso 1 1 calc R
C13 C 0.1883(5) -1.6789(3) 0.0080(2) 0.0231(6) Uani 1 1 d .
C14 C 0.3101(4) -1.7889(3) -0.0581(2) 0.0246(6) Uani 1 1 d .
H14A H 0.2132 -1.7975 -0.1209 0.030 Uiso 1 1 calc R
C15 C 0.3299(5) -1.9422(3) 0.0146(3) 0.0340(7) Uani 1 1 d .
H15A H 0.1748 -1.9742 0.0456 0.041 Uiso 1 1 calc R
H15B H 0.3881 -2.0101 -0.0342 0.041 Uiso 1 1 calc R
C16 C 0.4871(6) -1.9524(3) 0.1119(3) 0.0383(8) Uani 1 1 d .
H16A H 0.3966 -1.9272 0.1774 0.046 Uiso 1 1 calc R
H16B H 0.6099 -1.8801 0.0901 0.046 Uiso 1 1 calc R
C17 C 0.5981(5) -2.1031(3) 0.1466(3) 0.0295(7) Uani 1 1 d .
C18 C 0.5594(5) -1.5932(4) -0.3289(3) 0.0312(7) Uani 1 1 d .
C19 C 0.3462(6) -1.5252(4) -0.3171(3) 0.0411(8) Uani 1 1 d .
H19A H 0.2414 -1.5594 -0.2554 0.049 Uiso 1 1 calc R
C20 C 0.2895(6) -1.4042(4) -0.3989(3) 0.0431(9) Uani 1 1 d .
H20A H 0.1454 -1.3577 -0.3909 0.052 Uiso 1 1 calc R
C21 C 0.4376(6) -1.3522(4) -0.4899(3) 0.0429(8) Uani 1 1 d .
C22 C 0.6507(7) -1.4230(5) -0.5006(3) 0.0597(12) Uani 1 1 d .
H22A H 0.7553 -1.3887 -0.5623 0.072 Uiso 1 1 calc R
C23 C 0.7100(6) -1.5432(4) -0.4214(3) 0.0500(10) Uani 1 1 d .
H23A H 0.8527 -1.5909 -0.4306 0.060 Uiso 1 1 calc R
C24 C 0.3731(8) -1.2201(4) -0.5770(3) 0.0694(13) Uani 1 1 d .
H24A H 0.2196 -1.1856 -0.5565 0.104 Uiso 1 1 calc R
H24B H 0.3744 -1.2475 -0.6507 0.104 Uiso 1 1 calc R
H24C H 0.4840 -1.1430 -0.5794 0.104 Uiso 1 1 calc R
N1 N -0.0523(5) -1.3541(3) -0.0430(2) 0.0256(6) Uani 1 1 d .
N2 N 0.0295(5) -0.6613(3) -0.7251(2) 0.0275(7) Uani 1 1 d .
N3 N 0.5382(4) -1.7332(3) -0.1093(2) 0.0303(6) Uani 1 1 d .
H3A H 0.6231 -1.6874 -0.0708 0.036 Uiso 1 1 calc R
O1 O -0.0295(3) -1.6879(2) 0.02723(17) 0.0270(5) Uani 1 1 d .
O2 O 0.3055(3) -1.5857(2) 0.04381(16) 0.0299(5) Uani 1 1 d .
O3 O 0.7869(4) -2.1092(2) 0.1923(2) 0.0489(6) Uani 1 1 d .
O4 O 0.4929(3) -2.2142(2) 0.12845(17) 0.0361(5) Uani 1 1 d .
O5 O 0.5115(3) -1.8732(2) -0.26438(18) 0.0391(5) Uani 1 1 d .
O6 O 0.8846(3) -1.7602(2) -0.23506(18) 0.0407(5) Uani 1 1 d .
O7 O -0.3664(3) -1.4877(2) 0.16554(16) 0.0280(5) Uani 1 1 d .
H7B H -0.4429 -1.5343 0.1254 0.042 Uiso 1 1 d R
H7C H -0.4105 -1.3978 0.1529 0.042 Uiso 1 1 d R
O8 O 0.0714(3) -1.3331(2) 0.19662(17) 0.0301(5) Uani 1 1 d .
H8A H -0.0307 -1.2643 0.1878 0.045 Uiso 1 1 d R
H8B H 0.2027 -1.2983 0.1677 0.045 Uiso 1 1 d R

loop_
_atom_site_aniso_label
_atom_site_aniso_U_11
_atom_site_aniso_U_22
_atom_site_aniso_U_33
_atom_site_aniso_U_23
_atom_site_aniso_U_13
_atom_site_aniso_U_12
Zn1 0.02507(17) 0.02337(16) 0.02254(16) 0.00071(12) -0.00218(12) -0.00079(12)
S1 0.0222(4) 0.0384(5) 0.0332(5) -0.0142(4) -0.0006(3) -0.0001(3)
C1 0.0342(17) 0.0312(17) 0.0307(18) 0.0029(14) -0.0066(14) -0.0070(14)
C2 0.0383(18) 0.0338(19) 0.0317(18) 0.0056(14) -0.0043(14) -0.0142(15)
C3 0.0337(19) 0.0256(18) 0.0182(16) -0.0013(13) -0.0057(14) -0.0023(14)
C4 0.037(2) 0.040(2) 0.0254(19) 0.0010(16) -0.0094(15) -0.0115(16)
C5 0.0286(18) 0.030(2) 0.034(2) 0.0024(16) -0.0062(15) -0.0078(15)
C6 0.042(2) 0.0298(18) 0.0245(17) 0.0022(14) -0.0094(15) 0.0001(15)
C7 0.0403(19) 0.0332(19) 0.0258(17) 0.0024(14) -0.0062(14) -0.0034(15)
C8 0.0399(19) 0.0237(16) 0.0241(17) 0.0012(14) -0.0054(15) 0.0004(14)
C9 0.036(2) 0.041(2) 0.029(2) 0.0033(16) -0.0133(16) -0.0060(16)
C10 0.041(2) 0.032(2) 0.028(2) 0.0032(16) -0.0038(17) -0.0116(16)
C11 0.072(3) 0.047(2) 0.038(2) 0.0135(18) -0.0325(19) -0.029(2)
C12 0.082(3) 0.043(2) 0.039(2) 0.0198(17) -0.029(2) -0.038(2)
C13 0.0257(14) 0.0193(14) 0.0225(14) 0.0016(11) -0.0035(11) 0.0023(11)
C14 0.0221(14) 0.0237(14) 0.0290(15) -0.0068(12) -0.0028(11) -0.0012(11)
C15 0.0368(17) 0.0223(15) 0.0418(18) -0.0007(13) -0.0092(14) 0.0018(13)
C16 0.051(2) 0.0261(17) 0.0399(19) -0.0085(16) -0.0130(15) 0.0051(17)
C17 0.0252(17) 0.0275(17) 0.0344(18) -0.0026(14) -0.0009(14) 0.0001(13)
C18 0.0287(17) 0.0421(19) 0.0245(18) -0.0110(14) -0.0009(13) -0.0027(14)
C19 0.0354(19) 0.043(2) 0.042(2) -0.0025(16) 0.0094(15) -0.0015(16)
C20 0.047(2) 0.045(2) 0.036(2) -0.0065(16) -0.0011(16) 0.0069(17)
C21 0.060(2) 0.0413(19) 0.0277(18) -0.0064(15) -0.0076(16) -0.0018(17)
C22 0.057(3) 0.068(3) 0.047(2) 0.000(2) 0.016(2) -0.008(2)
C23 0.043(2) 0.065(3) 0.041(2) -0.0105(19) 0.0083(18) 0.007(2)
C24 0.093(4) 0.068(3) 0.042(2) 0.003(2) -0.003(2) 0.002(3)
N1 0.0299(14) 0.0234(14) 0.0218(14) 0.0011(12) -0.0029(12) -0.0023(12)
N2 0.0353(16) 0.0224(14) 0.0226(15) 0.0039(12) -0.0065(13) -0.0049(12)
N3 0.0273(13) 0.0378(14) 0.0284(13) -0.0122(11) -0.0012(10) -0.0050(11)
O1 0.0232(11) 0.0262(11) 0.0307(11) -0.0035(9) -0.0003(8) -0.0017(8)
O2 0.0291(11) 0.0285(11) 0.0348(12) -0.0110(9) -0.0051(9) -0.0025(9)
O3 0.0355(13) 0.0359(13) 0.0799(18) -0.0163(12) -0.0224(12) 0.0048(10)
O4 0.0325(11) 0.0222(10) 0.0537(14) -0.0053(9) -0.0068(10) -0.0014(9)
O5 0.0374(12) 0.0411(12) 0.0440(13) -0.0220(10) -0.0005(10) -0.0048(10)
O6 0.0215(11) 0.0579(14) 0.0453(13) -0.0171(11) -0.0005(9) 0.0024(10)
O7 0.0245(11) 0.0264(11) 0.0321(12) -0.0022(9) -0.0022(8) -0.0011(8)
O8 0.0279(11) 0.0253(11) 0.0378(12) -0.0064(9) -0.0042(9) -0.0004(9)

loop_
_atom_type_symbol
_atom_type_description
_atom_type_scat_dispersion_real
_atom_type_scat_dispersion_imag
_atom_type_scat_source
C C 0.0033 0.0016 'International Tables Vol C Tables 4.2.6.8 and 6.1.1.4'
H H 0.0000 0.0000 'International Tables Vol C Tables 4.2.6.8 and 6.1.1.4'
N N 0.0061 0.0033 'International Tables Vol C Tables 4.2.6.8 and 6.1.1.4'
O O 0.0106 0.0060 'International Tables Vol C Tables 4.2.6.8 and 6.1.1.4'
S S 0.1246 0.1234 'International Tables Vol C Tables 4.2.6.8 and 6.1.1.4'
Zn Zn 0.2839 1.4301 'International Tables Vol C Tables 4.2.6.8 and 6.1.1.4'

loop_
_geom_angle_atom_site_label_1
_geom_angle_atom_site_label_2
_geom_angle_atom_site_label_3
_geom_angle
_geom_angle_site_symmetry_1
_geom_angle_site_symmetry_3
O7 Zn1 O8 95.13(8) . .
O7 Zn1 N2 90.93(10) . 1_546
O8 Zn1 N2 91.51(10) . 1_546
O7 Zn1 N1 92.73(9) . .
O8 Zn1 N1 92.01(10) . .
N2 Zn1 N1 174.67(13) 1_546 .
O7 Zn1 O2 158.10(7) . .
O8 Zn1 O2 106.76(8) . .
N2 Zn1 O2 88.59(10) 1_546 .
N1 Zn1 O2 86.57(9) . .
O7 Zn1 O1 98.76(8) . .
O8 Zn1 O1 166.11(7) . .
N2 Zn1 O1 88.53(10) 1_546 .
N1 Zn1 O1 87.09(10) . .
O2 Zn1 O1 59.34(7) . .
O7 Zn1 C13 128.43(8) . .
O8 Zn1 C13 136.43(9) . .
N2 Zn1 C13 88.48(10) 1_546 .
N1 Zn1 C13 86.22(10) . .
O2 Zn1 C13 29.67(7) . .
O1 Zn1 C13 29.68(8) . .
O5 S1 O6 119.71(13) . .
O5 S1 N3 108.81(13) . .
O6 S1 N3 107.35(13) . .
O5 S1 C18 106.64(15) . .
O6 S1 C18 106.88(14) . .
N3 S1 C18 106.79(14) . .
N1 C1 C2 123.3(3) . .
N1 C1 H1A 118.3 . .
C2 C1 H1A 118.3 . .
C3 C2 C1 119.9(3) . .
C3 C2 H2A 120.1 . .
C1 C2 H2A 120.1 . .
C2 C3 C4 116.5(3) . .
C2 C3 C6 122.7(3) . .
C4 C3 C6 120.7(3) . .
C5 C4 C3 120.6(3) . .
C5 C4 H4A 119.7 . .
C3 C4 H4A 119.7 . .
N1 C5 C4 123.0(3) . .
N1 C5 H5A 118.5 . .
C4 C5 H5A 118.5 . .
C7 C6 C3 125.4(3) . .
C7 C6 H6A 117.3 . .
C3 C6 H6A 117.3 . .
C6 C7 C8 126.0(3) . .
C6 C7 H7A 117.0 . .
C8 C7 H7A 117.0 . .
C12 C8 C9 115.9(3) . .
C12 C8 C7 124.9(3) . .
C9 C8 C7 119.2(3) . .
C8 C9 C10 120.3(3) . .
C8 C9 H9A 119.9 . .
C10 C9 H9A 119.9 . .
N2 C10 C9 123.0(3) . .
N2 C10 H10A 118.5 . .
C9 C10 H10A 118.5 . .
N2 C11 C12 124.1(4) . .
N2 C11 H11A 118.0 . .
C12 C11 H11A 118.0 . .
C11 C12 C8 120.1(3) . .
C11 C12 H12A 120.0 . .
C8 C12 H12A 120.0 . .
O2 C13 O1 122.0(2) . .
O2 C13 C14 120.3(2) . .
O1 C13 C14 117.7(2) . .
O2 C13 Zn1 60.88(14) . .
O1 C13 Zn1 61.10(14) . .
C14 C13 Zn1 178.37(18) . .
N3 C14 C15 111.9(2) . .
N3 C14 C13 110.7(2) . .
C15 C14 C13 112.3(2) . .
N3 C14 H14A 107.2 . .
C15 C14 H14A 107.2 . .
C13 C14 H14A 107.2 . .
C16 C15 C14 114.8(2) . .
C16 C15 H15A 108.6 . .
C14 C15 H15A 108.6 . .
C16 C15 H15B 108.6 . .
C14 C15 H15B 108.6 . .
H15A C15 H15B 107.5 . .
C15 C16 C17 114.0(2) . .
C15 C16 H16A 108.7 . .
C17 C16 H16A 108.7 . .
C15 C16 H16B 108.7 . .
C17 C16 H16B 108.7 . .
H16A C16 H16B 107.6 . .
O3 C17 O4 124.1(3) . .
O3 C17 C16 117.6(3) . .
O4 C17 C16 118.2(3) . .
C23 C18 C19 119.9(3) . .
C23 C18 S1 118.7(3) . .
C19 C18 S1 121.2(3) . .
C18 C19 C20 118.8(3) . .
C18 C19 H19A 120.6 . .
C20 C19 H19A 120.6 . .
C21 C20 C19 122.0(3) . .
C21 C20 H20A 119.0 . .
C19 C20 H20A 119.0 . .
C20 C21 C22 118.2(3) . .
C20 C21 C24 121.0(3) . .
C22 C21 C24 120.7(3) . .
C23 C22 C21 120.9(3) . .
C23 C22 H22A 119.6 . .
C21 C22 H22A 119.6 . .
C22 C23 C18 120.2(3) . .
C22 C23 H23A 119.9 . .
C18 C23 H23A 119.9 . .
C21 C24 H24A 109.5 . .
C21 C24 H24B 109.5 . .
H24A C24 H24B 109.5 . .
C21 C24 H24C 109.5 . .
H24A C24 H24C 109.5 . .
H24B C24 H24C 109.5 . .
C5 N1 C1 116.7(3) . .
C5 N1 Zn1 123.6(2) . .
C1 N1 Zn1 119.7(2) . .
C10 N2 C11 116.5(3) . .
C10 N2 Zn1 124.5(2) . 1_564
C11 N2 Zn1 119.0(3) . 1_564
C14 N3 S1 122.29(19) . .
C14 N3 H3A 118.9 . .
S1 N3 H3A 118.9 . .
C13 O1 Zn1 89.22(16) . .
C13 O2 Zn1 89.45(16) . .
Zn1 O7 H7B 109.6 . .
Zn1 O7 H7C 109.8 . .
H7B O7 H7C 108.3 . .
Zn1 O8 H8A 110.4 . .
Zn1 O8 H8B 110.5 . .
H8A O8 H8B 108.8 . .

loop_
_geom_bond_atom_site_label_1
_geom_bond_atom_site_label_2
_geom_bond_distance
_geom_bond_site_symmetry_2
Zn1 O7 2.023(2) .
Zn1 O8 2.034(2) .
Zn1 N2 2.162(3) 1_546
Zn1 N1 2.190(3) .
Zn1 O2 2.217(2) .
Zn1 O1 2.221(2) .
Zn1 C13 2.537(3) .
S1 O5 1.430(2) .
S1 O6 1.434(2) .
S1 N3 1.596(2) .
S1 C18 1.764(3) .
C1 N1 1.336(4) .
C1 C2 1.379(5) .
C1 H1A 0.9300 .
C2 C3 1.375(5) .
C2 H2A 0.9300 .
C3 C4 1.378(5) .
C3 C6 1.463(5) .
C4 C5 1.373(5) .
C4 H4A 0.9300 .
C5 N1 1.329(4) .
C5 H5A 0.9300 .
C6 C7 1.321(3) .
C6 H6A 0.9300 .
C7 C8 1.468(5) .
C7 H7A 0.9300 .
C8 C12 1.370(5) .
C8 C9 1.379(5) .
C9 C10 1.381(5) .
C9 H9A 0.9300 .
C10 N2 1.316(4) .
C10 H10A 0.9300 .
C11 N2 1.320(5) .
C11 C12 1.369(5) .
C11 H11A 0.9300 .
C12 H12A 0.9300 .
C13 O2 1.256(3) .
C13 O1 1.256(3) .
C13 C14 1.526(4) .
C14 N3 1.467(3) .
C14 C15 1.522(4) .
C14 H14A 0.9800 .
C15 C16 1.510(4) .
C15 H15A 0.9700 .
C15 H15B 0.9700 .
C16 C17 1.513(4) .
C16 H16A 0.9700 .
C16 H16B 0.9700 .
C17 O3 1.243(4) .
C17 O4 1.261(3) .
C18 C23 1.371(4) .
C18 C19 1.372(4) .
C19 C20 1.389(5) .
C19 H19A 0.9300 .
C20 C21 1.353(4) .
C20 H20A 0.9300 .
C21 C22 1.382(5) .
C21 C24 1.507(5) .
C22 C23 1.371(5) .
C22 H22A 0.9300 .
C23 H23A 0.9300 .
C24 H24A 0.9600 .
C24 H24B 0.9600 .
C24 H24C 0.9600 .
N2 Zn1 2.162(3) 1_564
N3 H3A 0.8600 .
O7 H7B 0.8500 .
O7 H7C 0.8500 .
O8 H8A 0.8500 .
O8 H8B 0.8500 .
